data_7012013
loop_
_publ_author_name
'Hu, Ning-Hai'
'Norifusa, Toshio'
'Aoki, Katsuyuki'

_publ_section_title
;
 Anion coordination and molecular assembly in C2-substituted
 thiamine--anion systems: effects of the anion and molecular
 conformation
;
_journal_issue 3
_journal_name_full 'Dalton Transactions'
_journal_page_first 335
_journal_paper_doi 10.1039/b206765j
_journal_year 2003
_chemical_compound_source
;
Crystallization from a solution of 2-(\a-hydroxypropyl)thiamine
hydrochloride and HgBr2 in methanol and water.
;
_chemical_formula_sum 'C15 H24 Br6 Hg2 N4 O2 S'
_chemical_formula_weight 1205.08
_chemical_name_common (2-(\a-hydroxypropyl)thiamine)(Hg2Br6)
_space_group_IT_number 2
_symmetry_cell_setting triclinic
_symmetry_space_group_name_Hall '-P 1'
_symmetry_space_group_name_H-M 'P -1'
_atom_sites_solution_hydrogens geom
_atom_sites_solution_primary direct
_atom_sites_solution_secondary difmap
_audit_creation_method SHELXL-97
_cell_angle_alpha 95.61(2)
_cell_angle_beta 98.67(3)
_cell_angle_gamma 94.53(3)
_cell_formula_units_Z 2
_cell_length_a 11.049(5)
_cell_length_b 15.229(4)
_cell_length_c 8.243(2)
_cell_measurement_reflns_used 25
_cell_measurement_temperature 293(2)
_cell_measurement_theta_max 15.0
_cell_measurement_theta_min 14.8
_cell_volume 1358.4(8)
_diffrn_measured_fraction_theta_full 0.999
_diffrn_measured_fraction_theta_max 0.999
_diffrn_measurement_device 'Rigaku AFC7R diffractometer'
_diffrn_measurement_method '\w-2\q scans'
_diffrn_radiation_monochromator graphite
_diffrn_radiation_source '18kW rotating anode'
_diffrn_radiation_type MoK\a
_diffrn_radiation_wavelength 0.71073
_diffrn_reflns_av_R_equivalents 0.0192
_diffrn_reflns_av_sigmaI/netI 0.0502
_diffrn_reflns_limit_h_max 14
_diffrn_reflns_limit_h_min -14
_diffrn_reflns_limit_k_max 19
_diffrn_reflns_limit_k_min -19
_diffrn_reflns_limit_l_max 10
_diffrn_reflns_limit_l_min 0
_diffrn_reflns_number 6914
_diffrn_reflns_theta_full 27.49
_diffrn_reflns_theta_max 27.49
_diffrn_reflns_theta_min 2.52
_diffrn_standards_decay_% 0
_diffrn_standards_interval_count 150
_diffrn_standards_number 3
_exptl_absorpt_coefficient_mu 20.210
_exptl_absorpt_correction_T_max 1.000
_exptl_absorpt_correction_T_min 0.317
_exptl_absorpt_correction_type empirical
_exptl_crystal_colour colorless
_exptl_crystal_density_diffrn 2.946
_exptl_crystal_density_method 'not measured'
_exptl_crystal_description column
_exptl_crystal_F_000 1088
_exptl_crystal_size_max 0.22
_exptl_crystal_size_mid 0.15
_exptl_crystal_size_min 0.12
_refine_diff_density_max 2.182
_refine_diff_density_min -2.129
_refine_diff_density_rms 0.262
_refine_ls_goodness_of_fit_ref 0.995
_refine_ls_hydrogen_treatment mixed
_refine_ls_matrix_type full
_refine_ls_number_parameters 276
_refine_ls_number_reflns 6224
_refine_ls_number_restraints 0
_refine_ls_restrained_S_all 0.995
_refine_ls_R_factor_all 0.1045
_refine_ls_R_factor_gt 0.0588
_refine_ls_shift/su_max 0.006
_refine_ls_shift/su_mean 0.000
_refine_ls_structure_factor_coef Fsqd
_refine_ls_weighting_details 'calc w=1/[\s^2^(Fo^2^)+(0.0880P)^2^+18.3467P] where P=(Fo^2^+2Fc^2^)/3'
_refine_ls_weighting_scheme calc
_refine_ls_wR_factor_gt 0.1557
_refine_ls_wR_factor_ref 0.1780
_reflns_number_gt 4040
_reflns_number_total 6224
_reflns_threshold_expression >2sigma(I)
_cod_data_source_file b206765j.txt
_cod_data_source_block (hpt)(Hg2Br6)(3)
_cod_depositor_comments
;
The following automatic conversions were performed:
'_symmetry_cell_setting' value 'Triclinic' changed to 'triclinic'
according to '/home/saulius/struct/CIF-dictionaries/cif_core.dic'
dictionary named 'cif_core.dic' version 2.4.1 from 2010-06-29.

Automatic conversion script
Id: cif_fix_enum 1527 2010-12-29 10:47:43Z saulius 
;
_cod_original_sg_symbol_H-M P-1
_cod_database_code 7012013

loop_
_symmetry_equiv_pos_as_xyz
'x, y, z'
'-x, -y, -z'

loop_
_atom_site_label
_atom_site_type_symbol
_atom_site_fract_x
_atom_site_fract_y
_atom_site_fract_z
_atom_site_U_iso_or_equiv
_atom_site_adp_type
_atom_site_occupancy
_atom_site_symmetry_multiplicity
_atom_site_calc_flag
_atom_site_refinement_flags
_atom_site_disorder_assembly
_atom_site_disorder_group
Hg1 Hg -0.13627(6) 0.90556(4) 0.48162(8) 0.0566(2) Uani 1 1 d . . .
Hg2 Hg 0.64205(6) 0.58590(4) 0.09445(9) 0.0598(2) Uani 1 1 d . . .
Br1 Br 0.05285(13) 0.98453(10) 0.73366(18) 0.0503(3) Uani 1 1 d . . .
Br2 Br -0.05903(15) 0.76038(11) 0.4236(3) 0.0665(5) Uani 1 1 d . . .
Br3 Br -0.33675(13) 0.95688(9) 0.5310(2) 0.0549(4) Uani 1 1 d . . .
Br4 Br 0.53071(16) 0.43406(13) 0.1793(2) 0.0694(5) Uani 1 1 d . . .
Br5 Br 0.58501(18) 0.71862(16) 0.2628(3) 0.0862(6) Uani 1 1 d . . .
Br6 Br 0.86069(13) 0.56654(10) 0.0777(2) 0.0527(4) Uani 1 1 d . . .
S1 S 0.2212(3) 0.62297(18) 0.2075(4) 0.0346(6) Uani 1 1 d . . .
C2 C 0.2525(10) 0.7259(7) 0.3018(14) 0.030(2) Uani 1 1 d . . .
N3 N 0.2396(7) 0.7305(5) 0.4618(10) 0.0231(17) Uani 1 1 d . . .
C4 C 0.1997(9) 0.6482(7) 0.5120(13) 0.025(2) Uani 1 1 d . . .
C5 C 0.1867(9) 0.5823(6) 0.3860(14) 0.026(2) Uani 1 1 d . . .
C21 C 0.2880(10) 0.8033(7) 0.2139(14) 0.030(2) Uani 1 1 d . . .
H2A H 0.3546 0.8418 0.2843 0.036 Uiso 1 1 calc R . .
O21 O 0.3304(10) 0.7677(7) 0.0659(13) 0.059(3) Uani 1 1 d . . .
H2B H 0.3927 0.7429 0.0911 0.071 Uiso 1 1 calc R . .
C22 C 0.1805(11) 0.8569(8) 0.1630(15) 0.036(3) Uani 1 1 d . . .
H22A H 0.1466 0.8765 0.2609 0.044 Uiso 1 1 calc R . .
H22B H 0.2116 0.9095 0.1189 0.044 Uiso 1 1 calc R . .
C23 C 0.0780(13) 0.8081(11) 0.0364(19) 0.056(4) Uani 1 1 d . . .
H23A H 0.1121 0.7796 -0.0531 0.067 Uiso 1 1 calc R . .
H23B H 0.0229 0.8493 -0.0051 0.067 Uiso 1 1 calc R . .
H23C H 0.0337 0.7643 0.0869 0.067 Uiso 1 1 calc R . .
C41 C 0.1749(13) 0.6422(8) 0.6850(16) 0.041(3) Uani 1 1 d . . .
H41A H 0.1261 0.6888 0.7153 0.050 Uiso 1 1 calc R . .
H41B H 0.2514 0.6483 0.7596 0.050 Uiso 1 1 calc R . .
H41C H 0.1312 0.5858 0.6908 0.050 Uiso 1 1 calc R . .
C51 C 0.1524(11) 0.4847(7) 0.3871(16) 0.034(3) Uani 1 1 d . . .
H51A H 0.0977 0.4618 0.2858 0.041 Uiso 1 1 calc R . .
H51B H 0.1092 0.4755 0.4791 0.041 Uiso 1 1 calc R . .
C52 C 0.2664(11) 0.4354(8) 0.4024(18) 0.041(3) Uani 1 1 d . . .
H52A H 0.3214 0.4583 0.3320 0.049 Uiso 1 1 calc R . .
H52B H 0.3088 0.4456 0.5155 0.049 Uiso 1 1 calc R . .
O53 O 0.2369(9) 0.3417(5) 0.3565(13) 0.047(2) Uani 1 1 d . . .
H53 H 0.2157 0.3187 0.4349 0.056 Uiso 1 1 calc R . .
C35' C 0.2657(10) 0.8115(7) 0.5784(14) 0.030(2) Uani 1 1 d . . .
H35A H 0.2058 0.8122 0.6531 0.036 Uiso 1 1 calc R . .
H35B H 0.2580 0.8628 0.5179 0.036 Uiso 1 1 calc R . .
N1' N 0.5902(8) 0.7688(6) 0.7372(13) 0.034(2) Uani 1 1 d . . .
H1' H 0.6417 0.7312 0.7175 0.041 Uiso 1 1 calc R . .
C2' C 0.6225(10) 0.8353(8) 0.8570(15) 0.034(2) Uani 1 1 d . . .
N3' N 0.5469(8) 0.8929(6) 0.8985(12) 0.031(2) Uani 1 1 d . . .
C4' C 0.4328(9) 0.8876(6) 0.8102(12) 0.024(2) Uani 1 1 d . . .
C5' C 0.3924(9) 0.8172(6) 0.6762(13) 0.023(2) Uani 1 1 d . . .
C6' C 0.4771(10) 0.7602(7) 0.6466(14) 0.027(2) Uani 1 1 d . . .
H6' H 0.4564 0.7142 0.5616 0.033 Uiso 1 1 calc R . .
C2'1 C 0.7499(11) 0.8416(10) 0.9529(19) 0.051(4) Uani 1 1 d . . .
H2'1 H 0.7901 0.8996 0.9509 0.061 Uiso 1 1 calc R . .
H2'2 H 0.7956 0.7979 0.9042 0.061 Uiso 1 1 calc R . .
H2'3 H 0.7455 0.8314 1.0651 0.061 Uiso 1 1 calc R . .
N4'1 N 0.3594(9) 0.9477(6) 0.8462(12) 0.034(2) Uani 1 1 d . . .
H4'1 H 0.3842 0.9896 0.9248 0.041 Uiso 1 1 calc R . .
H4'2 H 0.2864 0.9453 0.7911 0.041 Uiso 1 1 calc R . .

loop_
_atom_site_aniso_label
_atom_site_aniso_U_11
_atom_site_aniso_U_22
_atom_site_aniso_U_33
_atom_site_aniso_U_23
_atom_site_aniso_U_13
_atom_site_aniso_U_12
Hg1 0.0558(4) 0.0532(3) 0.0663(4) 0.0117(3) 0.0139(3) 0.0252(3)
Hg2 0.0503(3) 0.0653(4) 0.0709(4) 0.0106(3) 0.0217(3) 0.0222(3)
Br1 0.0454(7) 0.0543(8) 0.0517(8) 0.0087(6) 0.0036(6) 0.0116(6)
Br2 0.0489(8) 0.0502(9) 0.1042(14) 0.0095(8) 0.0202(9) 0.0114(7)
Br3 0.0457(8) 0.0442(8) 0.0816(11) 0.0172(7) 0.0232(7) 0.0086(6)
Br4 0.0551(9) 0.0821(12) 0.0758(11) 0.0389(9) 0.0065(8) 0.0061(8)
Br5 0.0661(11) 0.1035(15) 0.0883(14) -0.0141(11) 0.0113(10) 0.0361(11)
Br6 0.0385(7) 0.0506(8) 0.0668(9) -0.0072(7) 0.0101(6) 0.0038(6)
S1 0.0421(16) 0.0261(13) 0.0365(16) -0.0004(11) 0.0099(13) 0.0054(12)
C2 0.026(5) 0.028(5) 0.037(6) -0.001(4) 0.007(5) 0.012(4)
N3 0.021(4) 0.022(4) 0.026(4) -0.001(3) 0.003(3) 0.004(3)
C4 0.022(5) 0.026(5) 0.026(5) 0.002(4) 0.005(4) 0.006(4)
C5 0.016(4) 0.020(5) 0.041(6) 0.003(4) 0.000(4) 0.002(4)
C21 0.031(6) 0.026(5) 0.033(6) 0.002(4) 0.006(5) 0.003(4)
O21 0.056(7) 0.060(7) 0.069(7) 0.013(5) 0.028(5) 0.020(5)
C22 0.041(7) 0.035(6) 0.034(6) 0.007(5) 0.010(5) 0.005(5)
C23 0.046(8) 0.067(10) 0.055(9) 0.014(7) -0.002(7) 0.015(7)
C41 0.049(7) 0.038(7) 0.041(7) 0.010(5) 0.013(6) 0.013(6)
C51 0.033(6) 0.023(5) 0.045(7) -0.004(5) 0.006(5) 0.008(4)
C52 0.029(6) 0.027(6) 0.069(9) 0.001(5) 0.010(6) 0.011(5)
O53 0.050(5) 0.029(4) 0.069(7) 0.009(4) 0.026(5) 0.015(4)
C35' 0.029(5) 0.024(5) 0.033(6) -0.011(4) 0.002(5) 0.006(4)
N1' 0.026(5) 0.026(5) 0.050(6) 0.003(4) 0.005(4) 0.011(4)
C2' 0.027(6) 0.035(6) 0.036(6) -0.001(5) -0.003(5) 0.002(5)
N3' 0.027(5) 0.033(5) 0.032(5) -0.003(4) 0.001(4) 0.007(4)
C4' 0.026(5) 0.019(5) 0.025(5) -0.002(4) 0.000(4) 0.002(4)
C5' 0.019(5) 0.020(5) 0.029(5) 0.005(4) 0.003(4) 0.000(4)
C6' 0.027(5) 0.020(5) 0.036(6) 0.001(4) 0.008(4) 0.000(4)
C2'1 0.026(6) 0.054(8) 0.066(9) -0.013(7) -0.011(6) 0.013(6)
N4'1 0.031(5) 0.032(5) 0.036(5) -0.008(4) 0.000(4) 0.012(4)

loop_
_atom_type_symbol
_atom_type_description
_atom_type_scat_dispersion_real
_atom_type_scat_dispersion_imag
_atom_type_scat_source
C C 0.0033 0.0016 'International Tables Vol C Tables 4.2.6.8 and 6.1.1.4'
H H 0.0000 0.0000 'International Tables Vol C Tables 4.2.6.8 and 6.1.1.4'
N N 0.0061 0.0033 'International Tables Vol C Tables 4.2.6.8 and 6.1.1.4'
O O 0.0106 0.0060 'International Tables Vol C Tables 4.2.6.8 and 6.1.1.4'
S S 0.1246 0.1234 'International Tables Vol C Tables 4.2.6.8 and 6.1.1.4'
Br Br -0.2901 2.4595 'International Tables Vol C Tables 4.2.6.8 and 6.1.1.4'
Hg Hg -2.3894 9.2266 'International Tables Vol C Tables 4.2.6.8 and 6.1.1.4'

loop_
_geom_angle_atom_site_label_1
_geom_angle_atom_site_label_2
_geom_angle_atom_site_label_3
_geom_angle
_geom_angle_site_symmetry_1
_geom_angle_site_symmetry_3
_geom_angle_publ_flag
Br2 Hg1 Br3 135.24(6) . . ?
Br2 Hg1 Br1 107.34(6) . 2_576 ?
Br3 Hg1 Br1 105.21(5) . 2_576 ?
Br2 Hg1 Br1 99.94(6) . . ?
Br3 Hg1 Br1 110.10(6) . . ?
Br1 Hg1 Br1 89.80(5) 2_576 . ?
Br6 Hg2 Br5 120.47(7) . . ?
Br6 Hg2 Br4 121.33(7) . 2_665 ?
Br5 Hg2 Br4 103.45(7) . 2_665 ?
Br6 Hg2 Br4 109.52(6) . . ?
Br5 Hg2 Br4 109.96(8) . . ?
Br4 Hg2 Br4 86.99(6) 2_665 . ?
Hg1 Br1 Hg1 90.20(5) 2_576 . ?
Hg2 Br4 Hg2 93.01(6) 2_665 . ?
C2 S1 C5 92.1(5) . . ?
N3 C2 C21 125.1(10) . . ?
N3 C2 S1 112.1(8) . . ?
C21 C2 S1 122.8(8) . . ?
C2 N3 C4 113.7(8) . . ?
C2 N3 C35' 124.6(9) . . ?
C4 N3 C35' 121.6(9) . . ?
C5 C4 N3 111.2(9) . . ?
C5 C4 C41 128.1(10) . . ?
N3 C4 C41 120.6(9) . . ?
C4 C5 C51 128.9(11) . . ?
C4 C5 S1 110.9(8) . . ?
C51 C5 S1 120.2(8) . . ?
O21 C21 C2 106.9(9) . . ?
O21 C21 C22 108.1(10) . . ?
C2 C21 C22 112.9(9) . . ?
O21 C21 H2A 109.6 . . ?
C2 C21 H2A 109.6 . . ?
C22 C21 H2A 109.6 . . ?
C21 O21 H2B 109.5 . . ?
C23 C22 C21 115.0(10) . . ?
C23 C22 H22A 108.5 . . ?
C21 C22 H22A 108.5 . . ?
C23 C22 H22B 108.5 . . ?
C21 C22 H22B 108.5 . . ?
H22A C22 H22B 107.5 . . ?
C22 C23 H23A 109.5 . . ?
C22 C23 H23B 109.5 . . ?
H23A C23 H23B 109.5 . . ?
C22 C23 H23C 109.5 . . ?
H23A C23 H23C 109.5 . . ?
H23B C23 H23C 109.5 . . ?
C4 C41 H41A 109.5 . . ?
C4 C41 H41B 109.5 . . ?
H41A C41 H41B 109.5 . . ?
C4 C41 H41C 109.5 . . ?
H41A C41 H41C 109.5 . . ?
H41B C41 H41C 109.5 . . ?
C5 C51 C52 110.3(9) . . ?
C5 C51 H51A 109.6 . . ?
C52 C51 H51A 109.6 . . ?
C5 C51 H51B 109.6 . . ?
C52 C51 H51B 109.6 . . ?
H51A C51 H51B 108.1 . . ?
O53 C52 C51 111.7(10) . . ?
O53 C52 H52A 109.3 . . ?
C51 C52 H52A 109.3 . . ?
O53 C52 H52B 109.3 . . ?
C51 C52 H52B 109.3 . . ?
H52A C52 H52B 107.9 . . ?
C52 O53 H53 109.5 . . ?
N3 C35' C5' 111.4(8) . . ?
N3 C35' H35A 109.3 . . ?
C5' C35' H35A 109.3 . . ?
N3 C35' H35B 109.3 . . ?
C5' C35' H35B 109.3 . . ?
H35A C35' H35B 108.0 . . ?
C2' N1' C6' 120.2(9) . . ?
C2' N1' H1' 119.9 . . ?
C6' N1' H1' 119.9 . . ?
N3' C2' N1' 123.2(10) . . ?
N3' C2' C2'1 119.0(11) . . ?
N1' C2' C2'1 117.7(10) . . ?
C2' N3' C4' 118.8(9) . . ?
N4'1 C4' N3' 118.9(9) . . ?
N4'1 C4' C5' 120.5(9) . . ?
N3' C4' C5' 120.6(9) . . ?
C6' C5' C4' 115.5(9) . . ?
C6' C5' C35' 123.9(9) . . ?
C4' C5' C35' 120.5(9) . . ?
N1' C6' C5' 121.6(10) . . ?
N1' C6' H6' 119.2 . . ?
C5' C6' H6' 119.2 . . ?
C2' C2'1 H2'1 109.5 . . ?
C2' C2'1 H2'2 109.5 . . ?
H2'1 C2'1 H2'2 109.5 . . ?
C2' C2'1 H2'3 109.5 . . ?
H2'1 C2'1 H2'3 109.5 . . ?
H2'2 C2'1 H2'3 109.5 . . ?
C4' N4'1 H4'1 120.0 . . ?
C4' N4'1 H4'2 120.0 . . ?
H4'1 N4'1 H4'2 120.0 . . ?

loop_
_geom_bond_atom_site_label_1
_geom_bond_atom_site_label_2
_geom_bond_distance
_geom_bond_site_symmetry_2
_geom_bond_publ_flag
Hg1 Br2 2.4617(18) . ?
Hg1 Br3 2.4831(18) . ?
Hg1 Br1 2.7622(18) 2_576 ?
Hg1 Br1 2.817(2) . ?
Hg2 Br6 2.4793(18) . ?
Hg2 Br5 2.515(2) . ?
Hg2 Br4 2.703(2) 2_665 ?
Hg2 Br4 2.734(2) . ?
Br1 Hg1 2.7622(18) 2_576 ?
Br4 Hg2 2.703(2) 2_665 ?
S1 C2 1.666(11) . ?
S1 C5 1.733(11) . ?
C2 N3 1.344(14) . ?
C2 C21 1.499(16) . ?
N3 C4 1.416(13) . ?
N3 C35' 1.469(12) . ?
C4 C5 1.354(15) . ?
C4 C41 1.503(16) . ?
C5 C51 1.506(14) . ?
C21 O21 1.444(14) . ?
C21 C22 1.524(16) . ?
C21 H2A 0.9800 . ?
O21 H2B 0.8200 . ?
C22 C23 1.512(19) . ?
C22 H22A 0.9700 . ?
C22 H22B 0.9700 . ?
C23 H23A 0.9600 . ?
C23 H23B 0.9600 . ?
C23 H23C 0.9600 . ?
C41 H41A 0.9600 . ?
C41 H41B 0.9600 . ?
C41 H41C 0.9600 . ?
C51 C52 1.512(15) . ?
C51 H51A 0.9700 . ?
C51 H51B 0.9700 . ?
C52 O53 1.438(14) . ?
C52 H52A 0.9700 . ?
C52 H52B 0.9700 . ?
O53 H53 0.8200 . ?
C35' C5' 1.498(14) . ?
C35' H35A 0.9700 . ?
C35' H35B 0.9700 . ?
N1' C2' 1.330(15) . ?
N1' C6' 1.346(14) . ?
N1' H1' 0.8600 . ?
C2' N3' 1.315(14) . ?
C2' C2'1 1.497(16) . ?
N3' C4' 1.349(13) . ?
C4' N4'1 1.312(13) . ?
C4' C5' 1.454(14) . ?
C5' C6' 1.358(14) . ?
C6' H6' 0.9300 . ?
C2'1 H2'1 0.9600 . ?
C2'1 H2'2 0.9600 . ?
C2'1 H2'3 0.9600 . ?
N4'1 H4'1 0.8600 . ?
N4'1 H4'2 0.8600 . ?

loop_
_geom_torsion_atom_site_label_1
_geom_torsion_atom_site_label_2
_geom_torsion_atom_site_label_3
_geom_torsion_atom_site_label_4
_geom_torsion
_geom_torsion_site_symmetry_1
_geom_torsion_site_symmetry_2
_geom_torsion_site_symmetry_3
_geom_torsion_site_symmetry_4
_geom_torsion_publ_flag
C2 N3 C35' C5' -96.2(12) . . . . ?
N3 C35' C5' C4' -173.8(9) . . . . ?
S1 C5 C51 C52 79.0(12) . . . . ?
C5 C51 C52 O53 -163.2(10) . . . . ?
